data_4301042
loop_
_publ_author_name
'Kerry A. Clark'
'T. Adrian George'

_publ_contact_author_address
;
Department of Chemistry
University of Nebraska-Lincoln, Lincoln, NE 68588-0304
;
_publ_contact_author_email tageorge@unlserve.unl.edu
_publ_contact_author_name 'George, T. Adrian'
_publ_contact_author_phone 1(402)4723513
_publ_section_title
;
Trigonal Bipyramidal Tin(IV) Complexes Containing Tetradentate Tripodal
Tristhiolatophosphine Ligands: Synthesis, Characterization, Crystal
Structure and Transmetalation Reactions
;
_journal_name_full 'Inorganic Chemistry'
_journal_page_first 416
_journal_page_last 422
_journal_paper_doi 10.1021/ic049328+
_journal_volume 44
_journal_year 2005
_chemical_formula_moiety 'C24 H17 P S3 Sn'
_chemical_formula_sum 'C24 H17 P S3 Sn'
_chemical_formula_weight 551.22
_chemical_name_common Phenyl[tris(2-thio-phenyl-k3S)phosphine-kP]tin
_space_group_IT_number 14
_symmetry_cell_setting monoclinic
_symmetry_space_group_name_Hall '-P 2ybc'
_symmetry_space_group_name_H-M 'P 1 21/c 1'
_cell_angle_alpha 90.00
_cell_angle_beta 96.94(3)
_cell_angle_gamma 90.00
_cell_formula_units_Z 4
_cell_length_a 10.041(2)
_cell_length_b 12.990(3)
_cell_length_c 17.548(4)
_cell_measurement_temperature 293(2)
_cell_volume 2272.1(8)
_diffrn_ambient_temperature 293(2)
_exptl_crystal_density_diffrn 1.611
_cod_original_sg_symbol_H-M 'P 21/c'
_cod_database_code 4301042

loop_
_symmetry_equiv_pos_as_xyz
'x, y, z'
'-x, y+1/2, -z+1/2'
'-x, -y, -z'
'x, -y-1/2, z-1/2'

loop_
_atom_site_label
_atom_site_type_symbol
_atom_site_fract_x
_atom_site_fract_y
_atom_site_fract_z
_atom_site_U_iso_or_equiv
_atom_site_adp_type
_atom_site_occupancy
_atom_site_symmetry_multiplicity
_atom_site_calc_flag
_atom_site_refinement_flags
_atom_site_disorder_assembly
_atom_site_disorder_group
Sn1 Sn 0.71532(3) 0.34972(2) 0.169464(15) 0.04414(11) Uani 1 1 d . . .
P1 P 0.87986(9) 0.49173(8) 0.20867(6) 0.0380(2) Uani 1 1 d . . .
S1 S 0.73784(12) 0.32223(10) 0.31128(7) 0.0523(3) Uani 1 1 d . . .
S2 S 0.57683(11) 0.49657(11) 0.11403(7) 0.0589(3) Uani 1 1 d . . .
S3 S 0.90217(13) 0.28851(10) 0.10008(7) 0.0572(3) Uani 1 1 d . . .
C1 C 0.5804(5) 0.2274(5) 0.1354(3) 0.0614(13) Uani 1 1 d . . .
C2 C 0.5609(5) 0.1455(4) 0.1829(3) 0.0603(12) Uani 1 1 d . . .
H2 H 0.6085 0.1427 0.2317 0.072 Uiso 1 1 calc R . .
C3 C 0.4711(6) 0.0672(5) 0.1589(4) 0.0737(16) Uani 1 1 d . . .
H3 H 0.4568 0.0139 0.1924 0.088 Uiso 1 1 calc R . .
C4 C 0.4041(8) 0.0681(6) 0.0870(4) 0.111(3) Uani 1 1 d . . .
H4 H 0.3467 0.0143 0.0704 0.133 Uiso 1 1 calc R . .
C5 C 0.4217(11) 0.1487(8) 0.0392(5) 0.168(6) Uani 1 1 d . . .
H5 H 0.3750 0.1502 -0.0099 0.202 Uiso 1 1 calc R . .
C6 C 0.5092(9) 0.2288(7) 0.0635(4) 0.123(3) Uani 1 1 d . . .
H6 H 0.5193 0.2837 0.0307 0.147 Uiso 1 1 calc R . .
C11 C 0.8895(4) 0.3875(4) 0.3445(2) 0.0437(9) Uani 1 1 d . . .
C12 C 0.9520(4) 0.4633(3) 0.3044(2) 0.0406(9) Uani 1 1 d . . .
C13 C 1.0718(5) 0.5072(4) 0.3369(3) 0.0542(11) Uani 1 1 d . . .
H13 H 1.1143 0.5557 0.3092 0.065 Uiso 1 1 calc R . .
C14 C 1.1286(5) 0.4797(5) 0.4095(3) 0.0667(14) Uani 1 1 d . . .
H14 H 1.2082 0.5100 0.4312 0.080 Uiso 1 1 calc R . .
C15 C 1.0657(6) 0.4071(5) 0.4492(3) 0.0706(16) Uani 1 1 d . . .
H15 H 1.1032 0.3890 0.4985 0.085 Uiso 1 1 calc R . .
C16 C 0.9499(5) 0.3608(4) 0.4184(3) 0.0589(13) Uani 1 1 d . . .
H16 H 0.9104 0.3110 0.4464 0.071 Uiso 1 1 calc R . .
C21 C 0.6589(4) 0.6066(4) 0.1577(2) 0.0458(10) Uani 1 1 d . . .
C22 C 0.7860(4) 0.6083(4) 0.2012(2) 0.0434(9) Uani 1 1 d . . .
C23 C 0.8330(5) 0.6990(4) 0.2376(3) 0.0586(12) Uani 1 1 d . . .
H23 H 0.9165 0.6993 0.2670 0.070 Uiso 1 1 calc R . .
C24 C 0.7581(6) 0.7881(5) 0.2309(4) 0.0753(16) Uani 1 1 d . . .
H24 H 0.7899 0.8479 0.2560 0.090 Uiso 1 1 calc R . .
C25 C 0.6356(6) 0.7873(5) 0.1865(4) 0.0754(17) Uani 1 1 d . . .
H25 H 0.5853 0.8476 0.1809 0.090 Uiso 1 1 calc R . .
C26 C 0.5859(5) 0.6992(5) 0.1503(3) 0.0623(14) Uani 1 1 d . . .
H26 H 0.5029 0.7008 0.1204 0.075 Uiso 1 1 calc R . .
C31 C 1.0113(4) 0.3963(4) 0.1002(2) 0.0469(10) Uani 1 1 d . . .
C32 C 1.0044(4) 0.4864(3) 0.1439(2) 0.0417(9) Uani 1 1 d . . .
C33 C 1.0940(4) 0.5659(4) 0.1376(3) 0.0538(11) Uani 1 1 d . . .
H33 H 1.0878 0.6256 0.1661 0.065 Uiso 1 1 calc R . .
C34 C 1.1925(5) 0.5578(5) 0.0895(3) 0.0661(14) Uani 1 1 d . . .
H34 H 1.2521 0.6118 0.0853 0.079 Uiso 1 1 calc R . .
C35 C 1.2017(5) 0.4691(5) 0.0477(3) 0.0716(16) Uani 1 1 d . . .
H35 H 1.2691 0.4628 0.0160 0.086 Uiso 1 1 calc R . .
C36 C 1.1128(5) 0.3896(5) 0.0522(3) 0.0629(13) Uani 1 1 d . . .
H36 H 1.1201 0.3306 0.0230 0.076 Uiso 1 1 calc R . .

loop_
_atom_site_aniso_label
_atom_site_aniso_U_11
_atom_site_aniso_U_22
_atom_site_aniso_U_33
_atom_site_aniso_U_23
_atom_site_aniso_U_13
_atom_site_aniso_U_12
Sn1 0.03792(16) 0.05285(19) 0.04014(16) 0.00046(13) -0.00147(10) -0.00967(13)
P1 0.0298(5) 0.0451(6) 0.0372(5) 0.0033(4) -0.0038(4) -0.0014(4)
S1 0.0497(6) 0.0620(7) 0.0447(6) 0.0101(5) 0.0035(4) -0.0082(5)
S2 0.0373(5) 0.0756(8) 0.0587(7) 0.0016(6) -0.0147(5) -0.0004(5)
S3 0.0600(7) 0.0556(7) 0.0576(7) -0.0105(6) 0.0134(5) -0.0067(6)
C1 0.053(3) 0.076(4) 0.053(3) 0.000(3) -0.001(2) -0.024(3)
C2 0.066(3) 0.057(3) 0.058(3) -0.007(2) 0.010(2) -0.011(3)
C3 0.085(4) 0.061(3) 0.078(4) -0.003(3) 0.017(3) -0.025(3)
C4 0.117(6) 0.116(6) 0.094(5) 0.000(5) -0.014(4) -0.077(5)
C5 0.205(11) 0.195(10) 0.086(5) 0.028(6) -0.064(6) -0.151(9)
C6 0.149(7) 0.138(7) 0.069(4) 0.022(4) -0.035(4) -0.090(6)
C11 0.046(2) 0.047(2) 0.036(2) -0.0018(18) -0.0030(17) 0.0075(19)
C12 0.0367(19) 0.047(2) 0.0361(19) 0.0000(17) -0.0045(15) 0.0054(18)
C13 0.050(3) 0.059(3) 0.050(2) 0.000(2) -0.009(2) 0.001(2)
C14 0.061(3) 0.076(4) 0.056(3) -0.005(3) -0.023(2) 0.003(3)
C15 0.084(4) 0.074(4) 0.046(3) 0.005(3) -0.024(3) 0.013(3)
C16 0.072(3) 0.064(3) 0.037(2) 0.007(2) -0.007(2) 0.004(3)
C21 0.034(2) 0.058(3) 0.045(2) 0.010(2) 0.0037(17) 0.0017(19)
C22 0.037(2) 0.046(2) 0.046(2) 0.0093(19) 0.0014(17) 0.0027(18)
C23 0.048(2) 0.050(3) 0.074(3) -0.002(3) -0.006(2) -0.002(2)
C24 0.061(3) 0.055(3) 0.107(5) -0.002(3) 0.000(3) 0.008(3)
C25 0.062(3) 0.053(3) 0.111(5) 0.013(3) 0.011(3) 0.016(3)
C26 0.040(2) 0.074(4) 0.071(3) 0.025(3) 0.000(2) 0.009(2)
C31 0.038(2) 0.057(3) 0.044(2) 0.003(2) -0.0014(17) -0.002(2)
C32 0.0284(18) 0.053(2) 0.042(2) 0.0047(18) -0.0045(15) -0.0014(17)
C33 0.041(2) 0.062(3) 0.056(3) 0.004(2) -0.002(2) -0.007(2)
C34 0.043(2) 0.083(4) 0.073(3) 0.010(3) 0.007(2) -0.016(3)
C35 0.041(3) 0.108(5) 0.067(3) 0.007(3) 0.016(2) -0.007(3)
C36 0.054(3) 0.080(4) 0.056(3) -0.005(3) 0.012(2) 0.002(3)

loop_
_geom_bond_atom_site_label_1
_geom_bond_atom_site_label_2
_geom_bond_distance
_geom_bond_site_symmetry_2
_geom_bond_publ_flag
Sn1 C1 2.126(5) . ?
Sn1 S3 2.4873(14) . ?
Sn1 S2 2.4883(14) . ?
Sn1 S1 2.4972(12) . ?
Sn1 P1 2.5161(11) . ?
P1 C22 1.781(4) . ?
P1 C12 1.786(4) . ?
P1 C32 1.789(4) . ?
S1 C11 1.779(5) . ?
S2 C21 1.777(5) . ?
S3 C31 1.777(5) . ?
C1 C6 1.372(8) . ?
C1 C2 1.381(7) . ?
C2 C3 1.390(7) . ?
C3 C4 1.356(9) . ?
C4 C5 1.366(11) . ?
C5 C6 1.395(9) . ?
C11 C12 1.402(6) . ?
C11 C16 1.407(6) . ?
C12 C13 1.389(6) . ?
C13 C14 1.379(6) . ?
C14 C15 1.372(8) . ?
C15 C16 1.362(7) . ?
C21 C26 1.406(7) . ?
C21 C22 1.406(6) . ?
C22 C23 1.394(7) . ?
C23 C24 1.379(7) . ?
C24 C25 1.374(8) . ?
C25 C26 1.374(8) . ?
C31 C36 1.400(6) . ?
C31 C32 1.406(6) . ?
C32 C33 1.383(6) . ?
C33 C34 1.380(7) . ?
C34 C35 1.375(8) . ?
C35 C36 1.373(8) . ?
